data_2017220
loop_
_publ_author_name
'Castillo, Juan C.'
'Abon\'ia, Rodrigo'
'Cobo, Justo'
'Glidewell, Christopher'

_publ_section_title
;
 Eight
 7-benzyl-3-<i>tert</i>-butyl-1-phenylpyrazolo[3,4-<i>d</i>]oxazines,
 encompassing structures containing no intermolecular hydrogen bonds,
 and hydrogen-bonded structures in one, two or three dimensions
;
_journal_coeditor_code FA3197
_journal_issue 8
_journal_name_full 'Acta Crystallographica Section C'
_journal_page_first o423
_journal_page_last o430
_journal_paper_doi 10.1107/S0108270109028017
_journal_volume 65
_journal_year 2009
_chemical_formula_iupac 'C23 H27 N3 O'
_chemical_formula_moiety 'C23 H27 N3 O'
_chemical_formula_sum 'C23 H27 N3 O'
_chemical_formula_weight 361.48
_chemical_name_systematic
;
3-<i>tert</i>-butyl-7-(4-methylbenzyl)-1-phenyl-6,7-dihydro-
1<i>H</i>,4<i>H</i>-pyrazolo[3,4-<i>d</i>][1,3]oxazine
;
_space_group_IT_number 4
_symmetry_cell_setting monoclinic
_symmetry_space_group_name_Hall 'P 2yb'
_symmetry_space_group_name_H-M 'P 1 21 1'
_atom_sites_solution_hydrogens geom
_atom_sites_solution_primary direct
_atom_sites_solution_secondary difmap
_cell_angle_alpha 90.00
_cell_angle_beta 107.572(5)
_cell_angle_gamma 90.00
_cell_formula_units_Z 2
_cell_length_a 8.9500(7)
_cell_length_b 11.2146(10)
_cell_length_c 10.0768(9)
_cell_measurement_reflns_used 2323
_cell_measurement_temperature 120(2)
_cell_measurement_theta_max 27.49
_cell_measurement_theta_min 3.00
_cell_volume 964.22(15)
_computing_cell_refinement 'DIRAX/LSQ (Duisenberg <i>et al.</i>,  2000)'
_computing_data_collection 'COLLECT (Hooft, 1999)'
_computing_data_reduction 'EVALCCD (Duisenberg <i>et al.</i>,  2003)'
_computing_molecular_graphics 'PLATON (Spek, 2009)'
_computing_publication_material 'SHELXL97 (Sheldrick, 2008) and PLATON (Spek, 2009)'
_computing_structure_refinement 'SHELXL97 (Sheldrick, 2008)'
_computing_structure_solution 'SIR2004 (Burla <i>et al.</i>,  2005)'
_diffrn_ambient_temperature 120(2)
_diffrn_detector_area_resol_mean 9.091
_diffrn_measured_fraction_theta_full 0.997
_diffrn_measured_fraction_theta_max 0.997
_diffrn_measurement_device_type 'Bruker Nonius KappaCCD'
_diffrn_measurement_method '\f & \w scans'
_diffrn_radiation_monochromator graphite
_diffrn_radiation_source 'Bruker Nonius FR591 rotating anode'
_diffrn_radiation_type 'Mo K\a'
_diffrn_radiation_wavelength 0.71073
_diffrn_reflns_av_R_equivalents 0.0957
_diffrn_reflns_av_sigmaI/netI 0.0764
_diffrn_reflns_limit_h_max 11
_diffrn_reflns_limit_h_min -10
_diffrn_reflns_limit_k_max 14
_diffrn_reflns_limit_k_min -14
_diffrn_reflns_limit_l_max 13
_diffrn_reflns_limit_l_min -13
_diffrn_reflns_number 15494
_diffrn_reflns_theta_full 27.49
_diffrn_reflns_theta_max 27.49
_diffrn_reflns_theta_min 3.00
_diffrn_standards_decay_% 0
_diffrn_standards_number 0
_exptl_absorpt_coefficient_mu 0.077
_exptl_absorpt_correction_T_max 0.989
_exptl_absorpt_correction_T_min 0.957
_exptl_absorpt_correction_type multi-scan
_exptl_absorpt_process_details '(SADABS; Sheldrick, 2003)'
_exptl_crystal_colour colourless
_exptl_crystal_density_diffrn 1.245
_exptl_crystal_density_method 'not measured'
_exptl_crystal_description block
_exptl_crystal_F_000 388
_exptl_crystal_size_max 0.32
_exptl_crystal_size_mid 0.22
_exptl_crystal_size_min 0.15
_refine_diff_density_max 0.267
_refine_diff_density_min -0.298
_refine_ls_extinction_coef 0.032(7)
_refine_ls_extinction_expression Fc^*^=kFc[1+0.001xFc^2^\l^3^/sin(2\q)]^-1/4^
_refine_ls_extinction_method SHELXL
_refine_ls_goodness_of_fit_ref 1.070
_refine_ls_hydrogen_treatment constr
_refine_ls_matrix_type full
_refine_ls_number_parameters 249
_refine_ls_number_reflns 2323
_refine_ls_number_restraints 1
_refine_ls_restrained_S_all 1.070
_refine_ls_R_factor_all 0.1200
_refine_ls_R_factor_gt 0.0522
_refine_ls_shift/su_max 0.001
_refine_ls_shift/su_mean 0.000
_refine_ls_structure_factor_coef Fsqd
_refine_ls_weighting_details 'w=1/[\s^2^(Fo^2^)+(0.0767P)^2^+0.1890P] where P=(Fo^2^+2Fc^2^)/3'
_refine_ls_weighting_scheme calc
_refine_ls_wR_factor_gt 0.1165
_refine_ls_wR_factor_ref 0.1492
_reflns_number_gt 1443
_reflns_number_total 2323
_reflns_threshold_expression I>2\s(I)
_cod_data_source_file fa3197.cif
_cod_data_source_block II
_cod_original_sg_symbol_H-M 'P 21'
_cod_database_code 2017220
_cod_database_fobs_code 2017220

loop_
_symmetry_equiv_pos_as_xyz
'x, y, z'
'-x, y+1/2, -z'

loop_
_atom_site_type_symbol
_atom_site_label
_atom_site_fract_x
_atom_site_fract_y
_atom_site_fract_z
_atom_site_U_iso_or_equiv
_atom_site_adp_type
_atom_site_calc_flag
_atom_site_refinement_flags
_atom_site_occupancy
_atom_site_disorder_assembly
_atom_site_disorder_group
N N1 0.3078(3) 0.4332(3) 0.5203(3) 0.0238(8) Uani d . 1 . .
N N2 0.1722(4) 0.3740(3) 0.4519(3) 0.0253(8) Uani d . 1 . .
C C3 0.1017(4) 0.3517(4) 0.5478(4) 0.0247(9) Uani d . 1 . .
C C3a 0.1920(4) 0.3949(4) 0.6797(4) 0.0266(9) Uani d . 1 . .
C C4 0.1777(5) 0.3906(5) 0.8237(4) 0.0322(11) Uani d . 1 . .
H H41 0.0956 0.4469 0.8315 0.039 Uiso calc R 1 . .
H H42 0.1472 0.3093 0.8439 0.039 Uiso calc R 1 . .
O O5 0.3239(3) 0.4219(3) 0.9210(3) 0.0327(8) Uani d . 1 . .
C C6 0.3895(5) 0.5233(5) 0.8770(4) 0.0325(11) Uani d . 1 . .
H H61 0.4783 0.5523 0.9551 0.039 Uiso calc R 1 . .
H H62 0.3096 0.5873 0.8526 0.039 Uiso calc R 1 . .
N N7 0.4445(4) 0.5000(3) 0.7580(3) 0.0254(8) Uani d . 1 . .
C C7a 0.3193(4) 0.4460(4) 0.6571(4) 0.0263(9) Uani d . 1 . .
C C11 0.4058(4) 0.4750(4) 0.4433(4) 0.0239(9) Uani d . 1 . .
C C12 0.4847(5) 0.5823(4) 0.4768(4) 0.0283(10) Uani d . 1 . .
H H12 0.4758 0.6283 0.5532 0.034 Uiso calc R 1 . .
C C13 0.5760(4) 0.6210(5) 0.3979(4) 0.0321(11) Uani d . 1 . .
H H13 0.6320 0.6939 0.4213 0.039 Uiso calc R 1 . .
C C14 0.5879(5) 0.5567(5) 0.2861(4) 0.0336(11) Uani d . 1 . .
H H14 0.6514 0.5849 0.2324 0.040 Uiso calc R 1 . .
C C15 0.5073(4) 0.4509(5) 0.2519(4) 0.0309(11) Uani d . 1 . .
H H15 0.5146 0.4065 0.1737 0.037 Uiso calc R 1 . .
C C16 0.4164(4) 0.4091(4) 0.3303(4) 0.0278(10) Uani d . 1 . .
H H16 0.3614 0.3358 0.3071 0.033 Uiso calc R 1 . .
C C31 -0.0499(4) 0.2846(4) 0.5125(4) 0.0257(10) Uani d . 1 . .
C C32 -0.1238(5) 0.2759(5) 0.3553(4) 0.0355(11) Uani d . 1 . .
H H32A -0.1442 0.3562 0.3157 0.053 Uiso calc R 1 . .
H H32B -0.2227 0.2317 0.3348 0.053 Uiso calc R 1 . .
H H32C -0.0521 0.2340 0.3145 0.053 Uiso calc R 1 . .
C C33 -0.0154(5) 0.1602(4) 0.5737(5) 0.0370(11) Uani d . 1 . .
H H33A 0.0552 0.1191 0.5311 0.055 Uiso calc R 1 . .
H H33B -0.1135 0.1153 0.5551 0.055 Uiso calc R 1 . .
H H33C 0.0344 0.1660 0.6745 0.055 Uiso calc R 1 . .
C C34 -0.1641(5) 0.3483(4) 0.5734(4) 0.0309(10) Uani d . 1 . .
H H34A -0.1186 0.3542 0.6747 0.046 Uiso calc R 1 . .
H H34B -0.2624 0.3033 0.5514 0.046 Uiso calc R 1 . .
H H34C -0.1849 0.4286 0.5335 0.046 Uiso calc R 1 . .
C C77 0.5865(4) 0.4259(4) 0.7933(4) 0.0303(10) Uani d . 1 . .
H H771 0.6068 0.4005 0.7063 0.036 Uiso calc R 1 . .
H H772 0.5683 0.3533 0.8421 0.036 Uiso calc R 1 . .
C C71 0.7286(5) 0.4891(4) 0.8836(4) 0.0280(10) Uani d . 1 . .
C C72 0.8120(4) 0.4434(4) 1.0116(4) 0.0290(10) Uani d . 1 . .
H H72 0.7737 0.3751 1.0467 0.035 Uiso calc R 1 . .
C C73 0.9511(5) 0.4958(4) 1.0897(4) 0.0286(10) Uani d . 1 . .
H H73 1.0077 0.4621 1.1768 0.034 Uiso calc R 1 . .
C C74 1.0079(4) 0.5955(4) 1.0428(4) 0.0291(10) Uani d . 1 . .
C C75 0.9211(5) 0.6440(4) 0.9169(4) 0.0321(10) Uani d . 1 . .
H H75 0.9563 0.7150 0.8844 0.039 Uiso calc R 1 . .
C C76 0.7843(5) 0.5908(4) 0.8378(4) 0.0307(10) Uani d . 1 . .
H H76 0.7278 0.6246 0.7506 0.037 Uiso calc R 1 . .
C C78 1.1619(4) 0.6482(5) 1.1232(4) 0.0323(11) Uani d . 1 . .
H H78A 1.1965 0.6130 1.2165 0.048 Uiso calc R 1 . .
H H78B 1.1506 0.7347 1.1308 0.048 Uiso calc R 1 . .
H H78C 1.2397 0.6316 1.0750 0.048 Uiso calc R 1 . .

loop_
_atom_site_aniso_label
_atom_site_aniso_U_11
_atom_site_aniso_U_22
_atom_site_aniso_U_33
_atom_site_aniso_U_12
_atom_site_aniso_U_13
_atom_site_aniso_U_23
N1 0.0211(16) 0.027(2) 0.0233(17) -0.0022(15) 0.0063(13) -0.0043(16)
N2 0.0231(17) 0.026(2) 0.0257(18) -0.0024(15) 0.0060(14) -0.0018(15)
C3 0.026(2) 0.023(2) 0.027(2) 0.0037(18) 0.0099(17) 0.0018(19)
C3a 0.024(2) 0.029(3) 0.027(2) -0.0038(19) 0.0085(16) 0.0003(19)
C4 0.027(2) 0.043(3) 0.026(2) -0.004(2) 0.0076(17) -0.003(2)
O5 0.0311(15) 0.042(2) 0.0228(14) -0.0039(15) 0.0049(12) 0.0018(14)
C6 0.030(2) 0.043(3) 0.025(2) -0.003(2) 0.0078(18) -0.005(2)
N7 0.0220(17) 0.031(2) 0.0202(16) 0.0021(15) 0.0014(14) -0.0020(16)
C7a 0.028(2) 0.027(2) 0.022(2) 0.0041(19) 0.0065(16) -0.0012(19)
C11 0.0202(19) 0.027(2) 0.022(2) 0.0040(17) 0.0032(16) 0.0033(18)
C12 0.025(2) 0.030(3) 0.028(2) -0.0012(18) 0.0052(17) 0.001(2)
C13 0.023(2) 0.038(3) 0.031(2) -0.004(2) 0.0023(17) 0.007(2)
C14 0.028(2) 0.045(3) 0.027(2) 0.000(2) 0.0071(18) 0.008(2)
C15 0.025(2) 0.044(3) 0.024(2) 0.003(2) 0.0065(17) 0.001(2)
C16 0.024(2) 0.033(3) 0.026(2) 0.0003(19) 0.0073(16) 0.000(2)
C31 0.027(2) 0.027(2) 0.024(2) -0.0037(18) 0.0079(16) -0.0029(19)
C32 0.028(2) 0.045(3) 0.031(2) -0.009(2) 0.0045(18) -0.009(2)
C33 0.035(2) 0.032(3) 0.045(3) 0.000(2) 0.014(2) -0.001(2)
C34 0.028(2) 0.035(3) 0.031(2) -0.0017(19) 0.0103(18) -0.001(2)
C77 0.026(2) 0.030(3) 0.032(2) 0.0022(19) 0.0033(17) 0.000(2)
C71 0.024(2) 0.033(3) 0.026(2) 0.0028(18) 0.0051(17) -0.007(2)
C72 0.030(2) 0.029(3) 0.027(2) -0.0049(19) 0.0071(17) -0.002(2)
C73 0.027(2) 0.034(3) 0.021(2) -0.0007(19) 0.0015(17) 0.000(2)
C74 0.026(2) 0.034(3) 0.027(2) 0.0006(19) 0.0086(18) -0.006(2)
C75 0.034(2) 0.028(3) 0.031(2) -0.003(2) 0.0065(19) 0.000(2)
C76 0.032(2) 0.029(3) 0.027(2) 0.002(2) 0.0024(18) 0.001(2)
C78 0.031(2) 0.039(3) 0.027(2) -0.004(2) 0.0081(18) -0.004(2)

loop_
_atom_type_symbol
_atom_type_description
_atom_type_scat_dispersion_real
_atom_type_scat_dispersion_imag
_atom_type_scat_source
C C 0.0033 0.0016 'International Tables Vol C Tables 4.2.6.8 and 6.1.1.4'
H H 0.0000 0.0000 'International Tables Vol C Tables 4.2.6.8 and 6.1.1.4'
N N 0.0061 0.0033 'International Tables Vol C Tables 4.2.6.8 and 6.1.1.4'
O O 0.0106 0.0060 'International Tables Vol C Tables 4.2.6.8 and 6.1.1.4'

loop_
_geom_angle_atom_site_label_1
_geom_angle_atom_site_label_2
_geom_angle_atom_site_label_3
_geom_angle_site_symmetry_1
_geom_angle_site_symmetry_3
_geom_angle
_geom_angle_publ_flag
C7a N1 N2 . . 110.2(3) ?
C7a N1 C11 . . 130.7(3) ?
N2 N1 C11 . . 119.0(3) ?
C3 N2 N1 . . 105.5(3) ?
N2 C3 C3a . . 110.9(3) ?
N2 C3 C31 . . 121.1(3) ?
C3a C3 C31 . . 127.9(3) ?
C7a C3a C3 . . 104.9(3) ?
C7a C3a C4 . . 120.0(4) ?
C3 C3a C4 . . 135.0(3) ?
O5 C4 C3a . . 109.3(3) ?
O5 C4 H41 . . 109.8 ?
C3a C4 H41 . . 109.8 ?
O5 C4 H42 . . 109.8 ?
C3a C4 H42 . . 109.8 ?
H41 C4 H42 . . 108.3 ?
C6 O5 C4 . . 111.4(3) ?
O5 C6 N7 . . 113.1(4) ?
O5 C6 H61 . . 109.0 ?
N7 C6 H61 . . 109.0 ?
O5 C6 H62 . . 109.0 ?
N7 C6 H62 . . 109.0 ?
H61 C6 H62 . . 107.8 ?
C7a N7 C6 . . 106.3(3) ?
C7a N7 C77 . . 112.0(3) ?
C6 N7 C77 . . 112.7(3) ?
C3a C7a N1 . . 108.4(3) ?
C3a C7a N7 . . 126.1(4) ?
N1 C7a N7 . . 125.5(4) ?
C12 C11 C16 . . 120.5(4) ?
C12 C11 N1 . . 120.6(4) ?
C16 C11 N1 . . 118.8(4) ?
C13 C12 C11 . . 118.9(4) ?
C13 C12 H12 . . 120.5 ?
C11 C12 H12 . . 120.5 ?
C14 C13 C12 . . 121.2(5) ?
C14 C13 H13 . . 119.4 ?
C12 C13 H13 . . 119.4 ?
C13 C14 C15 . . 119.7(4) ?
C13 C14 H14 . . 120.2 ?
C15 C14 H14 . . 120.2 ?
C16 C15 C14 . . 120.3(4) ?
C16 C15 H15 . . 119.8 ?
C14 C15 H15 . . 119.8 ?
C15 C16 C11 . . 119.3(4) ?
C15 C16 H16 . . 120.3 ?
C11 C16 H16 . . 120.3 ?
C3 C31 C33 . . 107.8(3) ?
C3 C31 C34 . . 109.8(3) ?
C33 C31 C34 . . 110.3(4) ?
C3 C31 C32 . . 111.0(3) ?
C33 C31 C32 . . 109.5(4) ?
C34 C31 C32 . . 108.4(3) ?
C31 C32 H32A . . 109.5 ?
C31 C32 H32B . . 109.5 ?
H32A C32 H32B . . 109.5 ?
C31 C32 H32C . . 109.5 ?
H32A C32 H32C . . 109.5 ?
H32B C32 H32C . . 109.5 ?
C31 C33 H33A . . 109.5 ?
C31 C33 H33B . . 109.5 ?
H33A C33 H33B . . 109.5 ?
C31 C33 H33C . . 109.5 ?
H33A C33 H33C . . 109.5 ?
H33B C33 H33C . . 109.5 ?
C31 C34 H34A . . 109.5 ?
C31 C34 H34B . . 109.5 ?
H34A C34 H34B . . 109.5 ?
C31 C34 H34C . . 109.5 ?
H34A C34 H34C . . 109.5 ?
H34B C34 H34C . . 109.5 ?
N7 C77 C71 . . 113.1(4) ?
N7 C77 H771 . . 109.0 ?
C71 C77 H771 . . 109.0 ?
N7 C77 H772 . . 109.0 ?
C71 C77 H772 . . 109.0 ?
H771 C77 H772 . . 107.8 ?
C72 C71 C76 . . 118.2(4) ?
C72 C71 C77 . . 120.8(4) ?
C76 C71 C77 . . 120.9(4) ?
C71 C72 C73 . . 120.9(4) ?
C71 C72 H72 . . 119.6 ?
C73 C72 H72 . . 119.6 ?
C74 C73 C72 . . 120.9(4) ?
C74 C73 H73 . . 119.6 ?
C72 C73 H73 . . 119.6 ?
C73 C74 C75 . . 118.2(4) ?
C73 C74 C78 . . 120.9(4) ?
C75 C74 C78 . . 120.8(4) ?
C76 C75 C74 . . 121.0(4) ?
C76 C75 H75 . . 119.5 ?
C74 C75 H75 . . 119.5 ?
C75 C76 C71 . . 120.8(4) ?
C75 C76 H76 . . 119.6 ?
C71 C76 H76 . . 119.6 ?
C74 C78 H78A . . 109.5 ?
C74 C78 H78B . . 109.5 ?
H78A C78 H78B . . 109.5 ?
C74 C78 H78C . . 109.5 ?
H78A C78 H78C . . 109.5 ?
H78B C78 H78C . . 109.5 ?

loop_
_geom_bond_atom_site_label_1
_geom_bond_atom_site_label_2
_geom_bond_site_symmetry_2
_geom_bond_distance
_geom_bond_publ_flag
N1 C7a . 1.358(5) ?
N1 N2 . 1.372(4) ?
N1 C11 . 1.415(5) ?
N2 C3 . 1.328(5) ?
C3 C3a . 1.416(6) ?
C3 C31 . 1.497(5) ?
C3a C7a . 1.354(6) ?
C3a C4 . 1.496(5) ?
C4 O5 . 1.422(5) ?
C4 H41 . 0.9900 ?
C4 H42 . 0.9900 ?
O5 C6 . 1.411(6) ?
C6 N7 . 1.450(5) ?
C6 H61 . 0.9900 ?
C6 H62 . 0.9900 ?
N7 C7a . 1.403(5) ?
N7 C77 . 1.470(5) ?
C11 C12 . 1.385(6) ?
C11 C16 . 1.385(6) ?
C12 C13 . 1.371(6) ?
C12 H12 . 0.9500 ?
C13 C14 . 1.369(7) ?
C13 H13 . 0.9500 ?
C14 C15 . 1.377(7) ?
C14 H14 . 0.9500 ?
C15 C16 . 1.377(6) ?
C15 H15 . 0.9500 ?
C16 H16 . 0.9500 ?
C31 C33 . 1.519(7) ?
C31 C34 . 1.520(6) ?
C31 C32 . 1.524(6) ?
C32 H32A . 0.9800 ?
C32 H32B . 0.9800 ?
C32 H32C . 0.9800 ?
C33 H33A . 0.9800 ?
C33 H33B . 0.9800 ?
C33 H33C . 0.9800 ?
C34 H34A . 0.9800 ?
C34 H34B . 0.9800 ?
C34 H34C . 0.9800 ?
C77 C71 . 1.499(6) ?
C77 H771 . 0.9900 ?
C77 H772 . 0.9900 ?
C71 C72 . 1.379(6) ?
C71 C76 . 1.379(6) ?
C72 C73 . 1.387(6) ?
C72 H72 . 0.9500 ?
C73 C74 . 1.370(6) ?
C73 H73 . 0.9500 ?
C74 C75 . 1.384(6) ?
C74 C78 . 1.494(6) ?
C75 C76 . 1.379(6) ?
C75 H75 . 0.9500 ?
C76 H76 . 0.9500 ?
C78 H78A . 0.9800 ?
C78 H78B . 0.9800 ?
C78 H78C . 0.9800 ?

loop_
_geom_hbond_atom_site_label_D
_geom_hbond_atom_site_label_H
_geom_hbond_atom_site_label_A
_geom_hbond_site_symmetry_A
_geom_hbond_distance_DH
_geom_hbond_distance_HA
_geom_hbond_distance_DA
_geom_hbond_angle_DHA
_geom_hbond_publ_flag
C12 H12 N7 . 0.95 2.60 3.103(5) 113 no
C15 H15 O5 1_554 0.95 2.61 3.258(5) 126 no
C4 H41 Cg1 1_455 0.99 2.96 3.872(5) 154 no

loop_
_geom_torsion_atom_site_label_1
_geom_torsion_atom_site_label_2
_geom_torsion_atom_site_label_3
_geom_torsion_atom_site_label_4
_geom_torsion_site_symmetry_1
_geom_torsion_site_symmetry_2
_geom_torsion_site_symmetry_3
_geom_torsion_site_symmetry_4
_geom_torsion
_geom_torsion_publ_flag
C7a N1 N2 C3 . . . . 0.3(4) ?
C11 N1 N2 C3 . . . . -176.7(4) ?
N1 N2 C3 C3a . . . . -0.8(4) ?
N1 N2 C3 C31 . . . . -178.5(4) ?
N2 C3 C3a C7a . . . . 0.9(5) ?
C31 C3 C3a C7a . . . . 178.4(4) ?
N2 C3 C3a C4 . . . . -176.2(5) ?
C31 C3 C3a C4 . . . . 1.3(8) ?
C7a C3a C4 O5 . . . . -12.1(6) ?
C3 C3a C4 O5 . . . . 164.7(5) ?
C3a C4 O5 C6 . . . . 45.4(5) ?
C4 O5 C6 N7 . . . . -70.5(4) ?
O5 C6 N7 C7a . . . . 51.7(4) ?
O5 C6 N7 C77 . . . . -71.3(4) ?
C3 C3a C7a N1 . . . . -0.7(5) ?
C4 C3a C7a N1 . . . . 177.0(4) ?
C3 C3a C7a N7 . . . . -179.0(4) ?
C4 C3a C7a N7 . . . . -1.3(7) ?
N2 N1 C7a C3a . . . . 0.2(5) ?
C11 N1 C7a C3a . . . . 176.9(4) ?
N2 N1 C7a N7 . . . . 178.6(4) ?
C11 N1 C7a N7 . . . . -4.8(7) ?
C6 N7 C7a C3a . . . . -17.2(6) ?
C77 N7 C7a C3a . . . . 106.3(5) ?
C6 N7 C7a N1 . . . . 164.7(4) ?
C77 N7 C7a N1 . . . . -71.8(5) ?
C7a N1 C11 C12 . . . . -32.9(6) ?
N2 N1 C11 C12 . . . . 143.5(4) ?
C7a N1 C11 C16 . . . . 149.7(4) ?
N2 N1 C11 C16 . . . . -34.0(5) ?
C16 C11 C12 C13 . . . . -1.3(6) ?
N1 C11 C12 C13 . . . . -178.6(4) ?
C11 C12 C13 C14 . . . . 1.1(6) ?
C12 C13 C14 C15 . . . . -0.2(6) ?
C13 C14 C15 C16 . . . . -0.7(6) ?
C14 C15 C16 C11 . . . . 0.5(6) ?
C12 C11 C16 C15 . . . . 0.5(6) ?
N1 C11 C16 C15 . . . . 177.9(3) ?
N2 C3 C31 C33 . . . . 106.2(4) ?
C3a C3 C31 C33 . . . . -71.1(5) ?
N2 C3 C31 C34 . . . . -133.6(4) ?
C3a C3 C31 C34 . . . . 49.1(6) ?
N2 C3 C31 C32 . . . . -13.7(5) ?
C3a C3 C31 C32 . . . . 169.0(4) ?
C7a N7 C77 C71 . . . . 171.0(3) ?
C6 N7 C77 C71 . . . . -69.2(5) ?
N7 C77 C71 C72 . . . . 122.1(4) ?
N7 C77 C71 C76 . . . . -61.5(5) ?
C76 C71 C72 C73 . . . . -2.3(6) ?
C77 C71 C72 C73 . . . . 174.2(4) ?
C71 C72 C73 C74 . . . . 1.1(6) ?
C72 C73 C74 C75 . . . . 1.3(6) ?
C72 C73 C74 C78 . . . . -176.7(4) ?
C73 C74 C75 C76 . . . . -2.6(6) ?
C78 C74 C75 C76 . . . . 175.4(4) ?
C74 C75 C76 C71 . . . . 1.4(7) ?
C72 C71 C76 C75 . . . . 1.0(6) ?
C77 C71 C76 C75 . . . . -175.4(4) ?

loop_
_cod_related_entry_id
_cod_related_entry_database
_cod_related_entry_code
1 ChemSpider 30654176
